data_7009977
loop_
_publ_author_name
'Schiffer, Michael'
'Scheer, Manfred'

_publ_section_title
;
 On the pathway of the \h1--\h5 migration of a Cp* ligand
;
_journal_issue 15
_journal_name_full 'Journal of the Chemical Society, Dalton Transactions'
_journal_page_first 2493
_journal_paper_doi 10.1039/b004941g
_journal_year 2000
_chemical_formula_sum 'C24 H21 O8 P W2'
_chemical_formula_weight 836.08
_chemical_name_systematic
; 
 ? 
;
_space_group_IT_number 14
_symmetry_cell_setting monoclinic
_symmetry_space_group_name_Hall '-P 2yn'
_symmetry_space_group_name_H-M 'P 1 21/n 1'
_atom_sites_solution_hydrogens geom
_atom_sites_solution_primary direct
_atom_sites_solution_secondary difmap
_audit_creation_method SHELXL-97
_cell_angle_alpha 90.00
_cell_angle_beta 114.44(3)
_cell_angle_gamma 90.00
_cell_formula_units_Z 4
_cell_length_a 16.077(3)
_cell_length_b 10.499(2)
_cell_length_c 16.773(3)
_cell_measurement_reflns_used 1023
_cell_measurement_temperature 200(1)
_cell_measurement_theta_max 25.95
_cell_measurement_theta_min 2.29
_cell_volume 2577.5(10)
_computing_cell_refinement 'STOE IPDS software'
_computing_data_collection 'STOE IPDS software'
_computing_data_reduction 'STOE IPDS software'
_computing_molecular_graphics 'SIEMENS XP'
_computing_publication_material SHELXL-97
_computing_structure_refinement 'SHELXL-97 (Sheldrick, 1997)'
_computing_structure_solution 'SHELXS-97 (Sheldrick, 1990)'
_diffrn_ambient_temperature 200(1)
_diffrn_measured_fraction_theta_full 0.975
_diffrn_measured_fraction_theta_max 0.975
_diffrn_measurement_device_type 'STOE IPDS'
_diffrn_radiation_monochromator graphite
_diffrn_radiation_source 'fine-focus sealed tube'
_diffrn_radiation_type MoK\a
_diffrn_radiation_wavelength 0.71073
_diffrn_reflns_av_R_equivalents 0.0772
_diffrn_reflns_av_sigmaI/netI 0.0548
_diffrn_reflns_limit_h_max 19
_diffrn_reflns_limit_h_min -19
_diffrn_reflns_limit_k_max 12
_diffrn_reflns_limit_k_min -12
_diffrn_reflns_limit_l_max 20
_diffrn_reflns_limit_l_min -18
_diffrn_reflns_number 17327
_diffrn_reflns_theta_full 25.95
_diffrn_reflns_theta_max 25.95
_diffrn_reflns_theta_min 2.29
_exptl_absorpt_coefficient_mu 9.025
_exptl_absorpt_correction_type numerical
_exptl_crystal_colour yellow
_exptl_crystal_density_diffrn 2.154
_exptl_crystal_density_method 'not measured'
_exptl_crystal_description route
_exptl_crystal_F_000 1568
_exptl_crystal_size_max 0.12
_exptl_crystal_size_mid 0.10
_exptl_crystal_size_min 0.06
_refine_diff_density_max 1.923
_refine_diff_density_min -2.271
_refine_diff_density_rms 0.217
_refine_ls_extinction_method none
_refine_ls_goodness_of_fit_ref 0.957
_refine_ls_hydrogen_treatment mixed
_refine_ls_matrix_type full
_refine_ls_number_parameters 317
_refine_ls_number_reflns 4916
_refine_ls_number_restraints 0
_refine_ls_restrained_S_all 0.957
_refine_ls_R_factor_all 0.0511
_refine_ls_R_factor_gt 0.0401
_refine_ls_shift/su_max 0.001
_refine_ls_shift/su_mean 0.000
_refine_ls_structure_factor_coef Fsqd
_refine_ls_weighting_details 'calc w=1/[\s^2^(Fo^2^)+(0.0646P)^2^+0.0000P] where P=(Fo^2^+2Fc^2^)/3'
_refine_ls_weighting_scheme calc
_refine_ls_wR_factor_gt 0.0924
_refine_ls_wR_factor_ref 0.0966
_reflns_number_gt 4039
_reflns_number_total 4916
_reflns_threshold_expression >2sigma(I)
_cod_data_source_file b004941g.txt
_cod_data_source_block mpc2
_cod_depositor_comments
;
The following automatic conversions were performed:
'_atom_site_symetry_multiplicity' tag replaced with
'_atom_site_symmetry_multiplicity'.

Automatic conversion script
Id: cif_correct_tags 1440 2010-10-19 06:21:57Z saulius 
;
_cod_original_cell_volume 2577.6(9)
_cod_original_sg_symbol_H-M P2(1)/n
_cod_database_code 7009977

loop_
_symmetry_equiv_pos_as_xyz
'x, y, z'
'-x+1/2, y+1/2, -z+1/2'
'-x, -y, -z'
'x-1/2, -y-1/2, z-1/2'

loop_
_atom_site_label
_atom_site_type_symbol
_atom_site_fract_x
_atom_site_fract_y
_atom_site_fract_z
_atom_site_U_iso_or_equiv
_atom_site_adp_type
_atom_site_occupancy
_atom_site_symmetry_multiplicity
_atom_site_calc_flag
_atom_site_refinement_flags
_atom_site_disorder_assembly
_atom_site_disorder_group
W1 W 0.775107(19) 0.67871(3) 0.135569(17) 0.02310(10) Uani 1 1 d . . .
W2 W 0.77522(2) 0.97144(3) -0.065542(19) 0.02852(11) Uani 1 1 d . . .
P P 0.73214(12) 0.76000(17) -0.01985(12) 0.0228(4) Uani 1 1 d . . .
C1 C 0.8506(6) 0.6038(8) 0.2546(5) 0.0378(19) Uani 1 1 d . . .
O1 O 0.8953(5) 0.5569(7) 0.3206(4) 0.0490(17) Uani 1 1 d . . .
C2 C 0.8035(5) 0.8582(7) 0.1771(5) 0.0291(16) Uani 1 1 d . . .
O2 C 0.8200(4) 0.9595(6) 0.2023(4) 0.0192(13) Uiso 1 1 d . . .
C3 C 0.8953(5) 0.6795(8) 0.1222(5) 0.0333(17) Uani 1 1 d . . .
O3 O 0.9632(4) 0.6864(6) 0.1179(5) 0.0481(16) Uani 1 1 d . . .
C4 C 0.6751(6) 0.6919(8) 0.1791(5) 0.0337(18) Uani 1 1 d . . .
O4 O 0.6213(5) 0.7126(7) 0.2061(5) 0.0503(17) Uani 1 1 d . . .
C5 C 0.8283(6) 0.8828(8) -0.1409(6) 0.042(2) Uani 1 1 d . . .
O5 O 0.8607(6) 0.8379(7) -0.1845(5) 0.0578(19) Uani 1 1 d . . .
C6 C 0.6481(7) 0.9746(9) -0.1642(6) 0.044(2) Uani 1 1 d . . .
O6 O 0.5763(5) 0.9775(9) -0.2178(5) 0.074(3) Uani 1 1 d . . .
C7 C 0.7251(7) 1.0782(8) 0.0067(6) 0.040(2) Uani 1 1 d . . .
O7 O 0.6994(6) 1.1432(7) 0.0448(5) 0.0599(19) Uani 1 1 d . . .
C8 C 0.9004(7) 0.9734(9) 0.0369(7) 0.046(2) Uani 1 1 d . . .
O8 O 0.9697(5) 0.9811(9) 0.0956(6) 0.073(2) Uani 1 1 d . . .
C9 C 0.8043(7) 1.1360(7) -0.1085(6) 0.040(2) Uani 1 1 d . . .
O9 O 0.8217(6) 1.2309(6) -0.1319(5) 0.059(2) Uani 1 1 d . . .
C10 C 0.6410(5) 0.7382(7) 0.0106(5) 0.0240(14) Uani 1 1 d . . .
C11 C 0.5886(4) 0.6146(7) -0.0303(5) 0.0254(14) Uani 1 1 d . . .
H11 H 0.5715 0.5724 0.0142 0.030 Uiso 1 1 calc R . .
C12 C 0.5868(5) 0.8486(7) 0.0211(5) 0.0297(16) Uani 1 1 d . . .
H12A H 0.5545 0.8906 -0.0356 0.045 Uiso 1 1 calc R . .
H12B H 0.6281 0.9095 0.0631 0.045 Uiso 1 1 calc R . .
H12C H 0.5423 0.8176 0.0426 0.045 Uiso 1 1 calc R . .
C13 C 0.5008(5) 0.6435(8) -0.1108(5) 0.0363(19) Uani 1 1 d . . .
H13A H 0.5147 0.6986 -0.1508 0.055 Uiso 1 1 calc R . .
H13B H 0.4575 0.6866 -0.0926 0.055 Uiso 1 1 calc R . .
H13C H 0.4739 0.5636 -0.1406 0.055 Uiso 1 1 calc R . .
C14 C 0.7150(5) 0.6048(7) -0.0852(5) 0.0256(15) Uani 1 1 d . . .
C15 C 0.6574(5) 0.5288(7) -0.0460(5) 0.0257(15) Uani 1 1 d . . .
C16 C 0.7338(5) 0.4790(7) 0.0381(5) 0.0270(15) Uani 1 1 d . . .
C17 C 0.8131(5) 0.4587(7) 0.0167(6) 0.0326(18) Uani 1 1 d . . .
C18 C 0.8012(6) 0.5266(7) -0.0556(6) 0.0318(17) Uani 1 1 d . . .
C19 C 0.6717(6) 0.6330(8) -0.1841(5) 0.0364(19) Uani 1 1 d . . .
H19A H 0.6121 0.6735 -0.2001 0.055 Uiso 1 1 calc R . .
H19B H 0.6639 0.5531 -0.2167 0.055 Uiso 1 1 calc R . .
H19C H 0.7117 0.6902 -0.1985 0.055 Uiso 1 1 calc R . .
C20 C 0.6116(6) 0.4076(7) -0.1016(5) 0.0336(18) Uani 1 1 d . . .
H20A H 0.5685 0.4336 -0.1603 0.050 Uiso 1 1 calc R . .
H20B H 0.5787 0.3606 -0.0730 0.050 Uiso 1 1 calc R . .
H20C H 0.6588 0.3528 -0.1060 0.050 Uiso 1 1 calc R . .
C21 C 0.7278(6) 0.4476(8) 0.1147(5) 0.0336(17) Uani 1 1 d . . .
H21A H 0.7739 0.3862 0.1526 0.040 Uiso 1 1 calc R . .
H21B H 0.6655 0.4293 0.1101 0.040 Uiso 1 1 calc R . .
C22 C 0.8910(5) 0.3729(8) 0.0725(6) 0.040(2) Uani 1 1 d . . .
H22A H 0.8668 0.2891 0.0776 0.060 Uiso 1 1 calc R . .
H22B H 0.9225 0.4104 0.1309 0.060 Uiso 1 1 calc R . .
H22C H 0.9340 0.3637 0.0452 0.060 Uiso 1 1 calc R . .
C23 C 0.8657(7) 0.5329(9) -0.0976(8) 0.048(2) Uani 1 1 d . . .
H23A H 0.8971 0.6153 -0.0846 0.072 Uiso 1 1 calc R . .
H23B H 0.8321 0.5234 -0.1611 0.072 Uiso 1 1 calc R . .
H23C H 0.9107 0.4643 -0.0749 0.072 Uiso 1 1 calc R . .

loop_
_atom_site_aniso_label
_atom_site_aniso_U_11
_atom_site_aniso_U_22
_atom_site_aniso_U_33
_atom_site_aniso_U_23
_atom_site_aniso_U_13
_atom_site_aniso_U_12
W1 0.02373(15) 0.02658(16) 0.01752(15) -0.00058(10) 0.00706(12) -0.00266(11)
W2 0.03479(18) 0.02726(17) 0.02454(17) 0.00000(11) 0.01331(14) -0.00744(12)
P 0.0246(8) 0.0245(9) 0.0192(8) -0.0020(7) 0.0091(7) -0.0042(7)
C1 0.040(4) 0.038(4) 0.035(4) -0.002(4) 0.016(4) -0.011(4)
O1 0.051(4) 0.060(4) 0.023(3) 0.020(3) 0.003(3) -0.003(3)
C2 0.033(4) 0.035(4) 0.016(3) 0.006(3) 0.007(3) 0.003(3)
C3 0.031(4) 0.032(4) 0.031(4) 0.001(3) 0.008(3) -0.001(3)
O3 0.028(3) 0.054(4) 0.062(4) -0.002(3) 0.018(3) -0.005(3)
C4 0.040(4) 0.034(4) 0.027(4) 0.001(3) 0.014(4) 0.000(3)
O4 0.055(4) 0.059(4) 0.055(4) 0.010(3) 0.041(4) 0.007(3)
C5 0.051(5) 0.031(4) 0.046(5) 0.003(4) 0.024(4) -0.011(4)
O5 0.079(5) 0.051(4) 0.069(5) -0.010(4) 0.056(5) -0.015(4)
C6 0.055(6) 0.045(5) 0.034(4) 0.007(4) 0.022(5) 0.002(4)
O6 0.037(4) 0.107(7) 0.054(5) 0.011(4) -0.006(4) -0.007(4)
C7 0.053(5) 0.025(4) 0.042(5) 0.006(4) 0.021(4) -0.007(4)
O7 0.097(6) 0.041(4) 0.063(4) -0.011(3) 0.054(5) -0.005(4)
C8 0.043(5) 0.043(5) 0.050(5) -0.004(4) 0.018(5) -0.017(4)
O8 0.038(4) 0.082(6) 0.072(5) 0.003(4) -0.005(4) -0.021(4)
C9 0.064(6) 0.023(4) 0.041(5) -0.003(3) 0.030(4) -0.006(4)
O9 0.102(6) 0.036(4) 0.050(4) 0.000(3) 0.044(4) -0.017(4)
C10 0.020(3) 0.032(4) 0.023(3) 0.002(3) 0.011(3) 0.000(3)
C11 0.018(3) 0.032(4) 0.021(3) -0.007(3) 0.004(3) -0.007(3)
C12 0.032(4) 0.027(4) 0.035(4) 0.001(3) 0.018(3) 0.004(3)
C13 0.021(3) 0.043(5) 0.033(4) 0.004(3) -0.001(3) 0.001(3)
C14 0.028(3) 0.024(3) 0.023(3) -0.003(3) 0.009(3) -0.006(3)
C15 0.023(3) 0.033(4) 0.020(3) -0.005(3) 0.007(3) -0.008(3)
C16 0.027(3) 0.029(4) 0.026(4) 0.004(3) 0.011(3) -0.003(3)
C17 0.017(3) 0.034(4) 0.047(5) -0.002(3) 0.014(3) 0.003(3)
C18 0.037(4) 0.025(4) 0.040(4) -0.007(3) 0.022(4) -0.008(3)
C19 0.052(5) 0.041(4) 0.018(3) -0.007(3) 0.016(3) -0.013(4)
C20 0.043(4) 0.024(4) 0.035(4) -0.010(3) 0.018(4) -0.014(3)
C21 0.043(4) 0.031(4) 0.030(4) 0.001(3) 0.018(4) -0.004(3)
C22 0.031(4) 0.032(4) 0.057(5) 0.000(4) 0.017(4) 0.004(3)
C23 0.047(5) 0.045(5) 0.069(6) -0.004(5) 0.041(5) -0.001(4)

loop_
_atom_type_symbol
_atom_type_description
_atom_type_scat_dispersion_real
_atom_type_scat_dispersion_imag
_atom_type_scat_source
C C 0.0033 0.0016 'International Tables Vol C Tables 4.2.6.8 and 6.1.1.4'
H H 0.0000 0.0000 'International Tables Vol C Tables 4.2.6.8 and 6.1.1.4'
O O 0.0106 0.0060 'International Tables Vol C Tables 4.2.6.8 and 6.1.1.4'
P P 0.1023 0.0942 'International Tables Vol C Tables 4.2.6.8 and 6.1.1.4'
W W -0.8490 6.8722 'International Tables Vol C Tables 4.2.6.8 and 6.1.1.4'

loop_
_geom_angle_atom_site_label_1
_geom_angle_atom_site_label_2
_geom_angle_atom_site_label_3
_geom_angle
_geom_angle_site_symmetry_1
_geom_angle_site_symmetry_3
_geom_angle_publ_flag
C2 W1 C1 93.8(3) . . ?
C2 W1 C4 84.9(3) . . ?
C1 W1 C4 85.0(3) . . ?
C2 W1 C3 86.8(3) . . ?
C1 W1 C3 84.3(3) . . ?
C4 W1 C3 165.9(3) . . ?
C2 W1 C10 93.0(3) . . ?
C1 W1 C10 157.8(3) . . ?
C4 W1 C10 74.7(3) . . ?
C3 W1 C10 117.2(3) . . ?
C2 W1 C21 165.7(3) . . ?
C1 W1 C21 77.6(3) . . ?
C4 W1 C21 83.0(3) . . ?
C3 W1 C21 103.5(3) . . ?
C10 W1 C21 91.1(3) . . ?
C2 W1 P 88.1(2) . . ?
C1 W1 P 159.9(3) . . ?
C4 W1 P 115.2(2) . . ?
C3 W1 P 75.8(2) . . ?
C10 W1 P 41.47(17) . . ?
C21 W1 P 103.95(18) . . ?
C2 W1 C16 162.5(3) . . ?
C1 W1 C16 101.7(3) . . ?
C4 W1 C16 104.5(3) . . ?
C3 W1 C16 86.6(3) . . ?
C10 W1 C16 75.7(2) . . ?
C21 W1 C16 31.1(2) . . ?
P W1 C16 74.55(17) . . ?
C9 W2 C5 87.2(3) . . ?
C9 W2 C6 89.9(4) . . ?
C5 W2 C6 92.4(4) . . ?
C9 W2 C8 89.9(4) . . ?
C5 W2 C8 90.4(4) . . ?
C6 W2 C8 177.3(4) . . ?
C9 W2 C7 87.0(3) . . ?
C5 W2 C7 174.2(3) . . ?
C6 W2 C7 87.9(4) . . ?
C8 W2 C7 89.4(4) . . ?
C9 W2 P 176.8(3) . . ?
C5 W2 P 91.4(2) . . ?
C6 W2 P 87.2(3) . . ?
C8 W2 P 93.0(3) . . ?
C7 W2 P 94.4(2) . . ?
C10 P C14 96.7(3) . . ?
C10 P W2 124.6(3) . . ?
C14 P W2 124.2(2) . . ?
C10 P W1 64.2(2) . . ?
C14 P W1 102.4(2) . . ?
W2 P W1 127.52(7) . . ?
O1 C1 W1 176.7(8) . . ?
O2 C2 W1 178.6(7) . . ?
O3 C3 W1 175.8(7) . . ?
O4 C4 W1 172.7(7) . . ?
O5 C5 W2 176.4(7) . . ?
O6 C6 W2 178.3(9) . . ?
O7 C7 W2 175.8(7) . . ?
O8 C8 W2 176.2(9) . . ?
O9 C9 W2 179.0(9) . . ?
C12 C10 C11 117.6(6) . . ?
C12 C10 P 121.9(5) . . ?
C11 C10 P 110.4(5) . . ?
C12 C10 W1 117.1(5) . . ?
C11 C10 W1 107.4(4) . . ?
P C10 W1 74.4(2) . . ?
C13 C11 C15 115.7(6) . . ?
C13 C11 C10 111.2(6) . . ?
C15 C11 C10 105.7(5) . . ?
C18 C14 C19 113.8(7) . . ?
C18 C14 C15 102.0(6) . . ?
C19 C14 C15 118.0(6) . . ?
C18 C14 P 112.3(5) . . ?
C19 C14 P 110.3(5) . . ?
C15 C14 P 99.4(5) . . ?
C16 C15 C11 113.9(6) . . ?
C16 C15 C14 100.0(5) . . ?
C11 C15 C14 111.7(6) . . ?
C16 C15 C20 105.7(6) . . ?
C11 C15 C20 112.6(6) . . ?
C14 C15 C20 112.3(6) . . ?
C21 C16 C17 126.7(7) . . ?
C21 C16 C15 127.4(7) . . ?
C17 C16 C15 105.7(6) . . ?
C21 C16 W1 72.5(5) . . ?
C17 C16 W1 104.5(5) . . ?
C15 C16 W1 101.8(4) . . ?
C18 C17 C16 109.0(7) . . ?
C18 C17 C22 130.2(8) . . ?
C16 C17 C22 120.8(7) . . ?
C17 C18 C23 125.8(8) . . ?
C17 C18 C14 110.7(7) . . ?
C23 C18 C14 123.3(8) . . ?
C16 C21 W1 76.4(5) . . ?

loop_
_geom_bond_atom_site_label_1
_geom_bond_atom_site_label_2
_geom_bond_distance
_geom_bond_site_symmetry_2
_geom_bond_publ_flag
W1 C2 1.996(8) . ?
W1 C1 2.018(9) . ?
W1 C4 2.027(9) . ?
W1 C3 2.035(9) . ?
W1 C10 2.385(7) . ?
W1 C21 2.523(8) . ?
W1 P 2.5516(19) . ?
W1 C16 2.572(8) . ?
W2 C9 2.001(8) . ?
W2 C5 2.021(10) . ?
W2 C6 2.029(10) . ?
W2 C8 2.035(10) . ?
W2 C7 2.045(10) . ?
W2 P 2.5367(18) . ?
P C10 1.755(7) . ?
P C14 1.919(7) . ?
C1 O1 1.152(10) . ?
C2 O2 1.134(10) . ?
C3 O3 1.126(10) . ?
C4 O4 1.150(11) . ?
C5 O5 1.158(12) . ?
C6 O6 1.133(12) . ?
C7 O7 1.123(12) . ?
C8 O8 1.144(12) . ?
C9 O9 1.147(11) . ?
C10 C12 1.504(10) . ?
C10 C11 1.545(10) . ?
C11 C13 1.526(9) . ?
C11 C15 1.531(10) . ?
C14 C18 1.507(11) . ?
C14 C19 1.539(10) . ?
C14 C15 1.560(10) . ?
C15 C16 1.529(10) . ?
C15 C20 1.570(9) . ?
C16 C21 1.368(11) . ?
C16 C17 1.477(11) . ?
C17 C18 1.350(12) . ?
C17 C22 1.511(11) . ?
C18 C23 1.476(12) . ?
